data_1562957
loop_
_publ_author_name
'Xiong, Kecai'
'Jiang, Feilong'
'Wu, Mingyan'
'Gai, Yanli'
'Chen, Qihui'
'Zhang, Shuquan'
'Ma, Jie'
'Han, Dong'
'Hong, Maochun'

_publ_section_title
;
 Two novel chains based on capsules supported by water-soluble calixarenes
 and metal complexes
;
_journal_name_full 'Journal of Solid State Chemistry'
_journal_page_first 215
_journal_page_last 220
_journal_paper_doi 10.1016/j.jssc.2012.04.021
_journal_volume 192
_journal_year 2012
_chemical_formula_sum 'C34 H56 Cu3 N2 O37 S8'
_chemical_formula_weight 1531.91
_space_group_IT_number 2
_space_group_name_Hall '-P 1'
_space_group_name_H-M_alt 'P -1'
_symmetry_cell_setting triclinic
_symmetry_space_group_name_H-M 'P -1'
_atom_sites_solution_hydrogens geom
_atom_sites_solution_primary direct
_atom_sites_solution_secondary difmap
_audit_creation_method SHELXL-97
_cell_angle_alpha 104.088(2)
_cell_angle_beta 98.284(3)
_cell_angle_gamma 94.186(4)
_cell_formula_units_Z 2
_cell_length_a 14.1785(10)
_cell_length_b 14.3084(12)
_cell_length_c 14.7510(12)
_cell_measurement_reflns_used 6426
_cell_measurement_temperature 293(2)
_cell_measurement_theta_max 27.4680
_cell_measurement_theta_min 3.0106
_cell_volume 2854.0(4)
_computing_cell_refinement 'CrystalClear (Rigaku/MSC Inc., 2005)'
_computing_data_collection 'CrystalClear (Rigaku/MSC Inc., 2005)'
_computing_data_reduction 'CrystalClear (Rigaku/MSC Inc., 2005)'
_computing_structure_refinement 'SHELXL-97 (Sheldrick, 1997)'
_computing_structure_solution 'SHELXS-97 (Sheldrick, 1990)'
_diffrn_ambient_temperature 293(2)
_diffrn_detector_area_resol_mean 14.6306
_diffrn_measured_fraction_theta_full 0.985
_diffrn_measured_fraction_theta_max 0.985
_diffrn_measurement_device_type Mercury70
_diffrn_measurement_method CCD_Profile_fitting
_diffrn_radiation_monochromator graphite
_diffrn_radiation_source 'fine-focus sealed tube'
_diffrn_radiation_type MoK\a
_diffrn_radiation_wavelength 0.71073
_diffrn_reflns_av_R_equivalents 0.0284
_diffrn_reflns_av_sigmaI/netI 0.0570
_diffrn_reflns_limit_h_max 18
_diffrn_reflns_limit_h_min -15
_diffrn_reflns_limit_k_max 18
_diffrn_reflns_limit_k_min -18
_diffrn_reflns_limit_l_max 15
_diffrn_reflns_limit_l_min -19
_diffrn_reflns_number 22295
_diffrn_reflns_theta_full 27.48
_diffrn_reflns_theta_max 27.48
_diffrn_reflns_theta_min 2.22
_exptl_absorpt_coefficient_mu 1.504
_exptl_absorpt_correction_T_max 0.8641
_exptl_absorpt_correction_T_min 0.7049
_exptl_absorpt_correction_type multi-scan
_exptl_crystal_colour brown
_exptl_crystal_density_diffrn 1.783
_exptl_crystal_density_method 'not measured'
_exptl_crystal_description Prism
_exptl_crystal_F_000 1570
_exptl_crystal_size_max 0.25
_exptl_crystal_size_mid 0.15
_exptl_crystal_size_min 0.10
_refine_diff_density_max 1.066
_refine_diff_density_min -1.579
_refine_diff_density_rms 0.119
_refine_ls_extinction_method none
_refine_ls_goodness_of_fit_ref 1.055
_refine_ls_hydrogen_treatment constr
_refine_ls_matrix_type full
_refine_ls_number_parameters 764
_refine_ls_number_reflns 12901
_refine_ls_number_restraints 1
_refine_ls_restrained_S_all 1.056
_refine_ls_R_factor_all 0.0900
_refine_ls_R_factor_gt 0.0704
_refine_ls_shift/su_max 0.000
_refine_ls_shift/su_mean 0.000
_refine_ls_structure_factor_coef Fsqd
_refine_ls_weighting_details 'calc w=1/[\s^2^(Fo^2^)+(0.1071P)^2^+4.8678P] where P=(Fo^2^+2Fc^2^)/3'
_refine_ls_weighting_scheme calc
_refine_ls_wR_factor_gt 0.1898
_refine_ls_wR_factor_ref 0.2096
_reflns_number_gt 9887
_reflns_number_total 12901
_reflns_threshold_expression >2sigma(I)
_cod_data_source_file JSSC-2012-192-215.cif
_cod_data_source_block complex_2
_cod_depositor_comments
;
The following automatic conversions were performed:

data item '_exptl_absorpt_correction_type' value 'Multi-scan' was
changed to 'multi-scan' in accordance with the built-in table derived
from the CIF Core dictionary named 'cif_core.dic' version 2.4.5 last
updated on 2014-11-21.

Automatic conversion script
Id: cif_fix_values 8369 2020-08-20 11:38:08Z andrius 
;
_cod_original_sg_symbol_H-M P-1
_cod_database_code 1562957

loop_
_symmetry_equiv_pos_as_xyz
'x, y, z'
'-x, -y, -z'

loop_
_atom_site_label
_atom_site_type_symbol
_atom_site_fract_x
_atom_site_fract_y
_atom_site_fract_z
_atom_site_U_iso_or_equiv
_atom_site_adp_type
_atom_site_occupancy
_atom_site_symmetry_multiplicity
_atom_site_calc_flag
_atom_site_refinement_flags
_atom_site_disorder_assembly
_atom_site_disorder_group
Cu1 Cu 0.93923(10) 0.65022(9) 0.36857(9) 0.0443(3) Uani 0.50 1 d P . .
Cu2 Cu 0.70795(5) 0.68219(4) 0.19663(4) 0.03847(17) Uani 1 1 d U . .
Cu3 Cu 0.5000 0.0000 0.0000 0.03060(19) Uani 1 2 d S . .
Cu4 Cu 0.17521(7) 0.17676(6) 0.15700(6) 0.0636(2) Uani 1 1 d . . .
S1 S 1.01465(9) 0.51760(10) 0.29887(9) 0.0409(3) Uani 1 1 d . . .
S2 S 0.77307(10) 0.46792(11) 0.55004(8) 0.0439(3) Uani 1 1 d . . .
S3 S 0.45724(9) 0.50226(8) 0.29782(8) 0.0323(2) Uani 1 1 d . . .
S4 S 0.69804(8) 0.55674(8) 0.05051(8) 0.0302(2) Uani 1 1 d . . .
S5 S 0.91870(12) 0.15642(12) 0.34226(14) 0.0596(4) Uani 1 1 d . . .
S6 S 0.44808(11) 0.21432(9) 0.48119(9) 0.0434(3) Uani 1 1 d . . .
S7 S 0.44441(8) 0.22489(7) -0.03413(7) 0.0284(2) Uani 1 1 d . . .
S8 S 0.95405(10) 0.30544(10) -0.06854(10) 0.0445(3) Uani 1 1 d . . .
O1 O 0.8886(3) 0.5774(3) 0.4400(3) 0.0462(9) Uani 1 1 d . . .
O2 O 0.6673(3) 0.5409(3) 0.3970(3) 0.0434(8) Uani 1 1 d . . .
O3 O 0.6158(3) 0.5986(2) 0.2305(2) 0.0349(7) Uani 1 1 d . . .
O4 O 0.8291(3) 0.5906(3) 0.2384(2) 0.0443(8) Uani 1 1 d U . .
O5 O 1.0192(4) 0.1447(4) 0.3641(5) 0.098(2) Uani 1 1 d . . .
O6 O 0.8613(5) 0.1148(4) 0.3989(6) 0.108(2) Uani 1 1 d . . .
O7 O 0.8824(6) 0.1252(4) 0.2425(5) 0.106(2) Uani 1 1 d . . .
O8 O 0.5172(4) 0.1633(4) 0.5239(4) 0.0766(15) Uani 1 1 d . . .
O9 O 0.3772(5) 0.2518(4) 0.5367(4) 0.0839(17) Uani 1 1 d . . .
O10 O 0.4011(4) 0.1561(3) 0.3877(3) 0.0738(14) Uani 1 1 d . . .
O11 O 0.5154(3) 0.1564(2) -0.0331(2) 0.0365(7) Uani 1 1 d . . .
O12 O 0.3594(2) 0.1968(2) 0.0020(2) 0.0388(7) Uani 1 1 d . . .
O13 O 0.4217(3) 0.2445(2) -0.1268(2) 0.0380(7) Uani 1 1 d . . .
O14 O 0.9156(3) 0.3217(3) -0.1589(3) 0.0599(11) Uani 1 1 d . . .
O15 O 0.9114(4) 0.2163(3) -0.0549(4) 0.0749(14) Uani 1 1 d . . .
O16 O 1.0578(3) 0.3118(3) -0.0522(3) 0.0592(11) Uani 1 1 d . . .
O17 O 0.8065(3) 0.7677(3) 0.1667(3) 0.0465(9) Uani 1 1 d . . .
O18 O 0.7113(3) 0.7780(3) 0.3198(3) 0.0532(10) Uani 1 1 d . . .
O19 O 0.9027(8) 0.7671(6) 0.4515(6) 0.066(2) Uani 0.50 1 d P . .
O20 O 1.0096(11) 0.7420(7) 0.3135(9) 0.117(6) Uani 0.50 1 d P . .
O21 O 0.4574(2) 0.0577(2) 0.1192(2) 0.0351(7) Uani 1 1 d . . .
O22 O 0.6350(3) 0.0289(2) 0.0675(2) 0.0364(7) Uani 1 1 d . . .
O23 O 0.1751(7) 0.0548(5) 0.0556(5) 0.126(3) Uani 1 1 d . . .
O24 O 0.1433(4) 0.0977(4) 0.2407(4) 0.0796(15) Uani 1 1 d . . .
O25 O 0.2010(3) 0.2561(4) 0.0680(3) 0.0627(12) Uani 1 1 d . . .
O26 O 0.1716(4) 0.2977(4) 0.2562(3) 0.0721(13) Uani 1 1 d . . .
O27 O 0.0048(7) 0.1695(7) 0.1123(6) 0.139(3) Uani 1 1 d . . .
O28 O 0.3340(4) 0.1808(4) 0.2046(3) 0.0663(12) Uani 1 1 d . . .
O29 O 0.7417(8) 0.3154(12) -0.2710(8) 0.213(6) Uani 1 1 d . . .
O31 O 0.7136(9) 0.1415(8) 0.5684(8) 0.169(4) Uani 1 1 d . . .
O32 O 0.2220(9) -0.0834(8) 0.1698(16) 0.298(11) Uani 1 1 d . . .
O33 O 0.2543(10) 0.0123(9) 0.3593(16) 0.285(10) Uani 1 1 d . . .
O34 O 0.2206(4) 0.4623(5) 0.2026(4) 0.0918(18) Uani 1 1 d . . .
O36 O 0.8389(10) 0.9275(7) 0.4212(9) 0.202(6) Uani 1 1 d . . .
O38 O 1.0460(17) 0.9219(12) 0.3967(17) 0.331(11) Uani 1 1 d . . .
N1 N 0.6583(3) 0.1222(3) 0.1177(3) 0.0319(8) Uani 1 1 d . . .
N2 N 0.5006(3) 0.0318(3) 0.1960(3) 0.0348(8) Uani 1 1 d . . .
C1 C 0.8937(4) 0.4823(4) 0.4208(3) 0.0399(11) Uani 1 1 d . . .
C2 C 0.9519(4) 0.4404(4) 0.3541(3) 0.0380(10) Uani 1 1 d . . .
C3 C 0.9596(4) 0.3428(4) 0.3322(4) 0.0437(12) Uani 1 1 d . . .
H3 H 0.9980 0.3168 0.2884 0.052 Uiso 1 1 calc R . .
C4 C 0.9103(4) 0.2824(4) 0.3751(4) 0.0457(12) Uani 1 1 d . . .
C5 C 0.8550(4) 0.3223(4) 0.4426(4) 0.0459(12) Uani 1 1 d . . .
H5 H 0.8243 0.2824 0.4732 0.055 Uiso 1 1 calc R . .
C6 C 0.8452(4) 0.4206(4) 0.4648(3) 0.0410(11) Uani 1 1 d . . .
C7 C 0.6558(4) 0.4255(4) 0.4858(3) 0.0365(10) Uani 1 1 d . . .
C8 C 0.6049(4) 0.3485(4) 0.5051(3) 0.0364(10) Uani 1 1 d . . .
H8 H 0.6337 0.3182 0.5492 0.044 Uiso 1 1 calc R . .
C9 C 0.5113(4) 0.3156(3) 0.4595(3) 0.0354(10) Uani 1 1 d . . .
C10 C 0.4673(4) 0.3631(3) 0.3964(3) 0.0345(10) Uani 1 1 d . . .
H10 H 0.4038 0.3433 0.3679 0.041 Uiso 1 1 calc R . .
C11 C 0.5170(3) 0.4396(3) 0.3754(3) 0.0305(9) Uani 1 1 d . . .
C12 C 0.6129(3) 0.4701(3) 0.4182(3) 0.0316(9) Uani 1 1 d . . .
C13 C 0.5044(3) 0.4577(3) 0.1919(3) 0.0279(8) Uani 1 1 d . . .
C14 C 0.4655(3) 0.3693(3) 0.1308(3) 0.0305(9) Uani 1 1 d . . .
H14 H 0.4180 0.3315 0.1474 0.037 Uiso 1 1 calc R . .
C15 C 0.4973(3) 0.3364(3) 0.0439(3) 0.0278(8) Uani 1 1 d . . .
C16 C 0.5686(3) 0.3931(3) 0.0198(3) 0.0299(9) Uani 1 1 d . . .
H16 H 0.5891 0.3721 -0.0382 0.036 Uiso 1 1 calc R . .
C17 C 0.6095(3) 0.4813(3) 0.0818(3) 0.0267(8) Uani 1 1 d . . .
C18 C 0.5785(3) 0.5161(3) 0.1704(3) 0.0290(9) Uani 1 1 d . . .
C19 C 0.8053(3) 0.5038(3) 0.0760(3) 0.0295(9) Uani 1 1 d . . .
C20 C 0.8364(4) 0.4396(3) 0.0019(3) 0.0344(10) Uani 1 1 d . . .
H20 H 0.8009 0.4242 -0.0590 0.041 Uiso 1 1 calc R . .
C21 C 0.9218(4) 0.3984(3) 0.0199(3) 0.0362(10) Uani 1 1 d . . .
C22 C 0.9755(4) 0.4221(4) 0.1104(3) 0.0372(10) Uani 1 1 d . . .
H22 H 1.0319 0.3944 0.1218 0.045 Uiso 1 1 calc R . .
C23 C 0.9450(3) 0.4871(3) 0.1839(3) 0.0332(9) Uani 1 1 d . . .
C24 C 0.8590(3) 0.5293(3) 0.1684(3) 0.0313(9) Uani 1 1 d . . .
C25 C 0.7092(4) 0.1821(4) 0.0804(4) 0.0419(11) Uani 1 1 d . . .
H25 H 0.7252 0.1596 0.0205 0.050 Uiso 1 1 calc R . .
C26 C 0.7376(4) 0.2768(4) 0.1310(4) 0.0469(12) Uani 1 1 d . . .
H26 H 0.7739 0.3179 0.1059 0.056 Uiso 1 1 calc R . .
C27 C 0.7124(4) 0.3104(4) 0.2183(4) 0.0483(13) Uani 1 1 d . . .
H27 H 0.7303 0.3745 0.2524 0.058 Uiso 1 1 calc R . .
C28 C 0.6594(4) 0.2470(4) 0.2556(4) 0.0446(12) Uani 1 1 d . . .
H28 H 0.6412 0.2688 0.3146 0.053 Uiso 1 1 calc R . .
C29 C 0.6340(4) 0.1515(3) 0.2042(3) 0.0349(10) Uani 1 1 d . . .
C30 C 0.5856(4) 0.0786(4) 0.2427(3) 0.0385(11) Uani 1 1 d . . .
C31 C 0.6262(5) 0.0582(5) 0.3257(4) 0.0536(14) Uani 1 1 d . . .
H31 H 0.6846 0.0910 0.3595 0.064 Uiso 1 1 calc R . .
C32 C 0.5778(6) -0.0128(5) 0.3582(5) 0.0640(18) Uani 1 1 d . . .
H32 H 0.6042 -0.0276 0.4138 0.077 Uiso 1 1 calc R . .
C33 C 0.4931(6) -0.0594(4) 0.3092(4) 0.0587(17) Uani 1 1 d . . .
H33 H 0.4616 -0.1066 0.3311 0.070 Uiso 1 1 calc R . .
C34 C 0.4518(2) -0.03794(19) 0.22527(19) 0.0505(14) Uani 1 1 d . . .
H34 H 0.3933 -0.0701 0.1910 0.061 Uiso 1 1 calc R . .
O37 O 0.7965(2) 0.70813(19) 0.56064(19) 0.0710(13) Uani 1 1 d R . .
O30 O 0.5663(2) 0.29474(19) -0.22797(19) 0.0796(15) Uani 1 1 d R . .
O35 O 0.7949(2) 0.94444(19) 0.12844(19) 0.101(2) Uani 1 1 d R . .
H2 H 0.6374 0.5647 0.3502 0.058(19) Uiso 1 1 d R . .

loop_
_atom_site_aniso_label
_atom_site_aniso_U_11
_atom_site_aniso_U_22
_atom_site_aniso_U_33
_atom_site_aniso_U_23
_atom_site_aniso_U_13
_atom_site_aniso_U_12
Cu1 0.0516(8) 0.0408(6) 0.0342(6) -0.0038(5) 0.0155(6) -0.0066(6)
Cu2 0.0496(4) 0.0306(3) 0.0337(3) 0.0035(2) 0.0148(3) -0.0043(3)
Cu3 0.0391(4) 0.0282(4) 0.0244(4) 0.0045(3) 0.0076(3) 0.0060(3)
Cu4 0.0744(6) 0.0660(5) 0.0535(5) 0.0142(4) 0.0188(4) 0.0174(4)
S1 0.0311(6) 0.0518(7) 0.0355(6) 0.0067(5) 0.0016(5) 0.0004(5)
S2 0.0413(7) 0.0608(8) 0.0261(5) 0.0082(5) 0.0018(5) 0.0020(6)
S3 0.0389(6) 0.0338(5) 0.0276(5) 0.0094(4) 0.0110(4) 0.0094(5)
S4 0.0349(6) 0.0297(5) 0.0294(5) 0.0122(4) 0.0076(4) 0.0052(4)
S5 0.0557(9) 0.0492(8) 0.0767(11) 0.0187(8) 0.0139(8) 0.0092(7)
S6 0.0576(8) 0.0394(6) 0.0393(6) 0.0185(5) 0.0151(6) 0.0032(6)
S7 0.0328(6) 0.0252(5) 0.0272(5) 0.0063(4) 0.0048(4) 0.0045(4)
S8 0.0461(7) 0.0445(7) 0.0411(7) 0.0025(5) 0.0136(6) 0.0113(6)
O1 0.048(2) 0.046(2) 0.0411(19) 0.0042(16) 0.0094(16) 0.0027(17)
O2 0.046(2) 0.0437(19) 0.0403(19) 0.0180(15) 0.0004(16) -0.0097(16)
O3 0.0459(19) 0.0293(15) 0.0285(15) 0.0039(12) 0.0114(14) -0.0015(14)
O4 0.052(2) 0.046(2) 0.0293(16) -0.0003(14) 0.0047(15) 0.0112(15)
O5 0.070(4) 0.071(3) 0.154(6) 0.031(4) 0.014(4) 0.018(3)
O6 0.118(5) 0.066(3) 0.163(7) 0.048(4) 0.067(5) 0.016(4)
O7 0.153(6) 0.058(3) 0.087(4) -0.001(3) -0.012(4) 0.012(4)
O8 0.077(3) 0.073(3) 0.098(4) 0.060(3) 0.008(3) 0.006(3)
O9 0.112(4) 0.068(3) 0.089(4) 0.024(3) 0.068(3) 0.005(3)
O10 0.106(4) 0.052(3) 0.057(3) 0.021(2) -0.004(3) -0.017(3)
O11 0.0442(19) 0.0277(15) 0.0394(18) 0.0104(13) 0.0061(15) 0.0122(14)
O12 0.0372(18) 0.0330(16) 0.0443(19) 0.0038(14) 0.0127(15) -0.0002(14)
O13 0.048(2) 0.0382(17) 0.0269(15) 0.0091(13) 0.0020(14) 0.0066(15)
O14 0.061(3) 0.076(3) 0.038(2) 0.0009(19) 0.0103(19) 0.022(2)
O15 0.091(4) 0.049(3) 0.080(3) 0.003(2) 0.027(3) 0.001(2)
O16 0.045(2) 0.077(3) 0.054(2) 0.004(2) 0.0160(19) 0.024(2)
O17 0.052(2) 0.0353(18) 0.057(2) 0.0119(16) 0.0274(19) 0.0034(16)
O18 0.068(3) 0.048(2) 0.0373(19) -0.0014(16) 0.0179(19) -0.0090(19)
O19 0.089(7) 0.052(5) 0.055(5) 0.002(4) 0.030(5) 0.010(5)
O20 0.179(13) 0.051(5) 0.115(9) -0.028(5) 0.120(10) -0.049(7)
O21 0.0445(19) 0.0367(17) 0.0269(15) 0.0104(13) 0.0084(14) 0.0102(15)
O22 0.046(2) 0.0254(15) 0.0347(17) 0.0015(12) 0.0059(14) 0.0062(14)
O23 0.200(9) 0.086(4) 0.081(4) 0.005(3) 0.025(5) 0.003(5)
O24 0.091(4) 0.072(3) 0.085(4) 0.029(3) 0.025(3) 0.018(3)
O25 0.060(3) 0.079(3) 0.056(3) 0.022(2) 0.017(2) 0.023(2)
O26 0.085(4) 0.075(3) 0.061(3) 0.014(2) 0.028(3) 0.021(3)
O27 0.134(7) 0.185(9) 0.121(6) 0.083(6) 0.025(5) 0.009(6)
O28 0.072(3) 0.081(3) 0.055(3) 0.022(2) 0.021(2) 0.030(3)
O29 0.113(7) 0.378(19) 0.153(9) 0.101(11) -0.013(6) 0.023(10)
O31 0.186(10) 0.173(9) 0.154(9) 0.047(7) 0.030(8) 0.032(8)
O32 0.142(9) 0.122(8) 0.57(3) 0.075(13) -0.110(14) -0.016(7)
O33 0.146(10) 0.149(10) 0.52(3) 0.103(14) -0.078(14) -0.026(8)
O34 0.075(4) 0.122(5) 0.083(4) 0.037(4) 0.013(3) 0.008(4)
O36 0.231(13) 0.123(7) 0.207(11) 0.040(7) -0.056(9) -0.084(8)
O38 0.35(3) 0.187(14) 0.43(3) 0.017(17) 0.13(2) -0.054(16)
N1 0.037(2) 0.0277(18) 0.0318(19) 0.0071(14) 0.0074(16) 0.0069(16)
N2 0.049(2) 0.0313(18) 0.0266(18) 0.0090(15) 0.0099(17) 0.0045(17)
C1 0.037(3) 0.048(3) 0.030(2) 0.006(2) -0.0019(19) 0.003(2)
C2 0.032(2) 0.051(3) 0.030(2) 0.009(2) 0.0022(18) 0.006(2)
C3 0.036(3) 0.052(3) 0.040(3) 0.009(2) 0.003(2) 0.006(2)
C4 0.037(3) 0.053(3) 0.045(3) 0.011(2) 0.000(2) 0.008(2)
C5 0.039(3) 0.057(3) 0.042(3) 0.018(2) 0.001(2) 0.003(2)
C6 0.035(3) 0.058(3) 0.029(2) 0.011(2) 0.0024(19) 0.004(2)
C7 0.043(3) 0.041(2) 0.025(2) 0.0066(18) 0.0073(19) 0.008(2)
C8 0.047(3) 0.043(3) 0.024(2) 0.0120(18) 0.0106(19) 0.013(2)
C9 0.046(3) 0.035(2) 0.028(2) 0.0099(17) 0.0115(19) 0.004(2)
C10 0.040(3) 0.036(2) 0.029(2) 0.0078(18) 0.0103(19) 0.005(2)
C11 0.039(2) 0.032(2) 0.0218(19) 0.0070(16) 0.0079(17) 0.0044(18)
C12 0.038(2) 0.030(2) 0.026(2) 0.0055(16) 0.0088(18) -0.0016(18)
C13 0.034(2) 0.0268(19) 0.0239(19) 0.0071(15) 0.0060(17) 0.0058(17)
C14 0.034(2) 0.029(2) 0.032(2) 0.0127(17) 0.0068(18) 0.0057(18)
C15 0.032(2) 0.0253(19) 0.027(2) 0.0079(15) 0.0043(17) 0.0053(17)
C16 0.034(2) 0.031(2) 0.0253(19) 0.0086(16) 0.0022(17) 0.0114(18)
C17 0.031(2) 0.0277(19) 0.0235(19) 0.0100(15) 0.0034(16) 0.0058(17)
C18 0.037(2) 0.0240(19) 0.027(2) 0.0076(15) 0.0045(17) 0.0053(17)
C19 0.033(2) 0.028(2) 0.031(2) 0.0099(16) 0.0094(17) 0.0026(17)
C20 0.040(3) 0.036(2) 0.028(2) 0.0067(18) 0.0090(19) 0.004(2)
C21 0.038(3) 0.037(2) 0.035(2) 0.0053(19) 0.014(2) 0.005(2)
C22 0.031(2) 0.042(3) 0.039(2) 0.008(2) 0.0085(19) 0.005(2)
C23 0.029(2) 0.039(2) 0.030(2) 0.0070(18) 0.0027(17) 0.0003(19)
C24 0.032(2) 0.030(2) 0.031(2) 0.0062(17) 0.0073(18) 0.0000(18)
C25 0.045(3) 0.044(3) 0.040(3) 0.018(2) 0.005(2) 0.006(2)
C26 0.049(3) 0.039(3) 0.052(3) 0.018(2) 0.001(2) -0.003(2)
C27 0.053(3) 0.034(2) 0.051(3) 0.007(2) -0.005(3) -0.002(2)
C28 0.053(3) 0.035(2) 0.039(3) 0.000(2) 0.001(2) 0.005(2)
C29 0.043(3) 0.033(2) 0.029(2) 0.0075(17) 0.0053(19) 0.007(2)
C30 0.052(3) 0.036(2) 0.029(2) 0.0097(18) 0.011(2) 0.008(2)
C31 0.067(4) 0.062(4) 0.035(3) 0.022(3) 0.004(3) 0.009(3)
C32 0.090(5) 0.066(4) 0.045(3) 0.031(3) 0.010(3) 0.012(4)
C33 0.095(5) 0.041(3) 0.048(3) 0.021(3) 0.022(3) 0.004(3)
C34 0.073(4) 0.040(3) 0.040(3) 0.010(2) 0.022(3) -0.002(3)
O37 0.088(4) 0.064(3) 0.056(3) 0.004(2) 0.014(3) 0.015(3)
O30 0.090(4) 0.075(3) 0.085(4) 0.028(3) 0.031(3) 0.018(3)
O35 0.078(4) 0.047(3) 0.155(6) 0.008(3) -0.027(4) 0.010(3)

loop_
_atom_type_symbol
_atom_type_description
_atom_type_scat_dispersion_real
_atom_type_scat_dispersion_imag
_atom_type_scat_source
C C 0.0033 0.0016 'International Tables Vol C Tables 4.2.6.8 and 6.1.1.4'
H H 0.0000 0.0000 'International Tables Vol C Tables 4.2.6.8 and 6.1.1.4'
N N 0.0061 0.0033 'International Tables Vol C Tables 4.2.6.8 and 6.1.1.4'
O O 0.0106 0.0060 'International Tables Vol C Tables 4.2.6.8 and 6.1.1.4'
S S 0.1246 0.1234 'International Tables Vol C Tables 4.2.6.8 and 6.1.1.4'
Cu Cu 0.3201 1.2651 'International Tables Vol C Tables 4.2.6.8 and 6.1.1.4'

loop_
_geom_angle_atom_site_label_1
_geom_angle_atom_site_label_2
_geom_angle_atom_site_label_3
_geom_angle
_geom_angle_site_symmetry_1
_geom_angle_site_symmetry_3
O1 Cu1 O19 89.2(3) . .
O1 Cu1 O20 169.4(5) . .
O19 Cu1 O20 85.4(4) . .
O1 Cu1 O4 95.72(17) . .
O19 Cu1 O4 111.9(3) . .
O20 Cu1 O4 94.8(5) . .
O1 Cu1 S1 89.13(13) . .
O19 Cu1 S1 166.2(3) . .
O20 Cu1 S1 94.0(3) . .
O4 Cu1 S1 81.90(10) . .
O3 Cu2 O17 177.51(16) . .
O3 Cu2 O18 89.38(15) . .
O17 Cu2 O18 89.41(16) . .
O3 Cu2 O4 90.16(15) . .
O17 Cu2 O4 87.92(16) . .
O18 Cu2 O4 100.45(16) . .
O3 Cu2 O13 88.95(14) . 2_665
O17 Cu2 O13 93.22(15) . 2_665
O18 Cu2 O13 89.66(16) . 2_665
O4 Cu2 O13 169.84(11) . 2_665
O3 Cu2 S4 86.69(10) . .
O17 Cu2 S4 94.48(11) . .
O18 Cu2 S4 175.95(12) . .
O4 Cu2 S4 78.60(9) . .
O13 Cu2 S4 91.25(8) 2_665 .
O21 Cu3 O21 180.00(19) . 2_655
O21 Cu3 O22 89.07(14) . .
O21 Cu3 O22 90.93(14) 2_655 .
O21 Cu3 O22 90.93(14) . 2_655
O21 Cu3 O22 89.07(14) 2_655 2_655
O22 Cu3 O22 180.0(2) . 2_655
O21 Cu3 O11 89.83(12) . 2_655
O21 Cu3 O11 90.17(12) 2_655 2_655
O22 Cu3 O11 91.78(12) . 2_655
O22 Cu3 O11 88.22(12) 2_655 2_655
O21 Cu3 O11 90.17(12) . .
O21 Cu3 O11 89.83(12) 2_655 .
O22 Cu3 O11 88.22(12) . .
O22 Cu3 O11 91.78(12) 2_655 .
O11 Cu3 O11 180.00(14) 2_655 .
O24 Cu4 O26 91.3(2) . .
O24 Cu4 O25 177.1(2) . .
O26 Cu4 O25 89.3(2) . .
O24 Cu4 O23 88.8(3) . .
O26 Cu4 O23 178.4(3) . .
O25 Cu4 O23 90.5(3) . .
O24 Cu4 O28 92.7(2) . .
O26 Cu4 O28 90.7(2) . .
O25 Cu4 O28 90.08(19) . .
O23 Cu4 O28 90.8(3) . .
O24 Cu4 O27 84.7(3) . .
O26 Cu4 O27 88.8(3) . .
O25 Cu4 O27 92.5(2) . .
O23 Cu4 O27 89.7(4) . .
O28 Cu4 O27 177.4(2) . .
C23 S1 C2 100.9(2) . .
C23 S1 Cu1 98.84(16) . .
C2 S1 Cu1 91.54(17) . .
C6 S2 C7 101.7(2) . .
C11 S3 C13 101.8(2) . .
C17 S4 C19 103.07(19) . .
C17 S4 Cu2 92.63(14) . .
C19 S4 Cu2 100.32(15) . .
O7 S5 O6 113.6(5) . .
O7 S5 O5 112.4(5) . .
O6 S5 O5 112.3(4) . .
O7 S5 C4 105.6(3) . .
O6 S5 C4 105.8(3) . .
O5 S5 C4 106.4(3) . .
O8 S6 O9 116.4(3) . .
O8 S6 O10 111.1(3) . .
O9 S6 O10 110.0(4) . .
O8 S6 C9 107.4(3) . .
O9 S6 C9 106.3(3) . .
O10 S6 C9 105.0(2) . .
O12 S7 O11 112.6(2) . .
O12 S7 O13 112.8(2) . .
O11 S7 O13 111.9(2) . .
O12 S7 C15 106.3(2) . .
O11 S7 C15 107.1(2) . .
O13 S7 C15 105.6(2) . .
O15 S8 O14 112.6(3) . .
O15 S8 O16 111.5(3) . .
O14 S8 O16 112.7(3) . .
O15 S8 C21 105.4(3) . .
O14 S8 C21 107.1(2) . .
O16 S8 C21 107.0(2) . .
C1 O1 Cu1 120.5(3) . .
C12 O2 H2 114.0 . .
C18 O3 Cu2 120.2(3) . .
C24 O4 Cu1 115.1(3) . .
C24 O4 Cu2 117.1(3) . .
Cu1 O4 Cu2 120.63(15) . .
S7 O11 Cu3 128.5(2) . .
S7 O13 Cu2 132.3(2) . 2_665
N2 O21 Cu3 115.5(3) . .
N1 O22 Cu3 113.6(3) . .
C29 N1 C25 122.1(4) . .
C29 N1 O22 119.7(4) . .
C25 N1 O22 118.2(4) . .
C30 N2 O21 119.5(4) . .
C30 N2 C34 123.0(4) . .
O21 N2 C34 117.4(4) . .
O1 C1 C6 123.0(5) . .
O1 C1 C2 118.9(5) . .
C6 C1 C2 118.0(5) . .
C3 C2 C1 121.1(5) . .
C3 C2 S1 120.3(4) . .
C1 C2 S1 118.6(4) . .
C2 C3 C4 120.3(5) . .
C2 C3 H3 119.8 . .
C4 C3 H3 119.8 . .
C3 C4 C5 119.6(5) . .
C3 C4 S5 119.1(4) . .
C5 C4 S5 121.3(5) . .
C6 C5 C4 120.9(5) . .
C6 C5 H5 119.5 . .
C4 C5 H5 119.5 . .
C5 C6 C1 120.1(5) . .
C5 C6 S2 119.4(4) . .
C1 C6 S2 120.6(4) . .
C8 C7 C12 119.5(5) . .
C8 C7 S2 119.1(4) . .
C12 C7 S2 121.4(4) . .
C7 C8 C9 121.1(4) . .
C7 C8 H8 119.5 . .
C9 C8 H8 119.5 . .
C10 C9 C8 119.3(4) . .
C10 C9 S6 119.9(4) . .
C8 C9 S6 120.8(4) . .
C11 C10 C9 120.7(5) . .
C11 C10 H10 119.7 . .
C9 C10 H10 119.7 . .
C10 C11 C12 120.1(4) . .
C10 C11 S3 119.6(4) . .
C12 C11 S3 120.3(3) . .
O2 C12 C7 117.5(4) . .
O2 C12 C11 123.2(4) . .
C7 C12 C11 119.3(4) . .
C14 C13 C18 121.5(4) . .
C14 C13 S3 119.7(3) . .
C18 C13 S3 118.7(3) . .
C13 C14 C15 120.4(4) . .
C13 C14 H14 119.8 . .
C15 C14 H14 119.8 . .
C16 C15 C14 119.5(4) . .
C16 C15 S7 121.0(3) . .
C14 C15 S7 119.5(3) . .
C15 C16 C17 120.4(4) . .
C15 C16 H16 119.8 . .
C17 C16 H16 119.8 . .
C16 C17 C18 121.0(4) . .
C16 C17 S4 121.1(3) . .
C18 C17 S4 117.8(3) . .
O3 C18 C13 120.4(4) . .
O3 C18 C17 122.5(4) . .
C13 C18 C17 117.1(4) . .
C20 C19 C24 121.1(4) . .
C20 C19 S4 118.4(3) . .
C24 C19 S4 120.5(3) . .
C19 C20 C21 119.4(4) . .
C19 C20 H20 120.3 . .
C21 C20 H20 120.3 . .
C22 C21 C20 120.5(4) . .
C22 C21 S8 119.1(4) . .
C20 C21 S8 120.0(4) . .
C21 C22 C23 120.0(4) . .
C21 C22 H22 120.0 . .
C23 C22 H22 120.0 . .
C22 C23 C24 121.0(4) . .
C22 C23 S1 119.7(4) . .
C24 C23 S1 119.3(3) . .
O4 C24 C19 120.7(4) . .
O4 C24 C23 121.3(4) . .
C19 C24 C23 118.0(4) . .
N1 C25 C26 119.9(5) . .
N1 C25 H25 120.0 . .
C26 C25 H25 120.0 . .
C27 C26 C25 119.9(5) . .
C27 C26 H26 120.0 . .
C25 C26 H26 120.0 . .
C26 C27 C28 119.2(5) . .
C26 C27 H27 120.4 . .
C28 C27 H27 120.4 . .
C29 C28 C27 119.6(5) . .
C29 C28 H28 120.2 . .
C27 C28 H28 120.2 . .
N1 C29 C28 119.2(5) . .
N1 C29 C30 118.2(4) . .
C28 C29 C30 122.5(5) . .
N2 C30 C31 119.7(5) . .
N2 C30 C29 118.9(4) . .
C31 C30 C29 121.3(5) . .
C30 C31 C32 118.9(6) . .
C30 C31 H31 120.6 . .
C32 C31 H31 120.6 . .
C33 C32 C31 120.0(6) . .
C33 C32 H32 120.0 . .
C31 C32 H32 120.0 . .
C32 C33 C34 120.9(5) . .
C32 C33 H33 119.5 . .
C34 C33 H33 119.5 . .
N2 C34 C33 117.4(4) . .
N2 C34 H34 121.3 . .
C33 C34 H34 121.3 . .

loop_
_geom_bond_atom_site_label_1
_geom_bond_atom_site_label_2
_geom_bond_distance
_geom_bond_site_symmetry_2
Cu1 O1 1.832(4) .
Cu1 O19 1.968(8) .
Cu1 O20 1.986(9) .
Cu1 O4 2.235(4) .
Cu1 S1 2.3376(19) .
Cu2 O3 1.907(3) .
Cu2 O17 1.959(4) .
Cu2 O18 1.984(4) .
Cu2 O4 2.338(4) .
Cu2 O13 2.409(3) 2_665
Cu2 S4 2.4249(12) .
Cu3 O21 1.953(3) .
Cu3 O21 1.953(3) 2_655
Cu3 O22 1.990(3) .
Cu3 O22 1.990(3) 2_655
Cu3 O11 2.405(3) 2_655
Cu3 O11 2.405(3) .
Cu4 O24 1.943(5) .
Cu4 O26 1.985(5) .
Cu4 O25 1.988(5) .
Cu4 O23 2.003(7) .
Cu4 O28 2.252(5) .
Cu4 O27 2.398(9) .
S1 C23 1.771(5) .
S1 C2 1.783(5) .
S2 C6 1.773(5) .
S2 C7 1.774(5) .
S3 C11 1.778(4) .
S3 C13 1.781(4) .
S4 C17 1.779(4) .
S4 C19 1.780(5) .
S5 O7 1.434(6) .
S5 O6 1.443(6) .
S5 O5 1.447(6) .
S5 C4 1.767(6) .
S6 O8 1.429(5) .
S6 O9 1.439(5) .
S6 O10 1.461(5) .
S6 C9 1.767(5) .
S7 O12 1.454(4) .
S7 O11 1.457(3) .
S7 O13 1.458(3) .
S7 C15 1.765(4) .
S8 O15 1.443(5) .
S8 O14 1.445(4) .
S8 O16 1.448(4) .
S8 C21 1.760(5) .
O1 C1 1.330(6) .
O2 C12 1.352(5) .
O2 H2 0.9072 .
O3 C18 1.313(5) .
O4 C24 1.325(5) .
O13 Cu2 2.409(3) 2_665
O21 N2 1.355(5) .
O22 N1 1.351(5) .
N1 C29 1.346(6) .
N1 C25 1.346(6) .
N2 C30 1.340(7) .
N2 C34 1.362(5) .
C1 C6 1.411(7) .
C1 C2 1.424(7) .
C2 C3 1.371(8) .
C3 C4 1.394(8) .
C3 H3 0.9300 .
C4 C5 1.395(8) .
C5 C6 1.386(8) .
C5 H5 0.9300 .
C7 C8 1.382(7) .
C7 C12 1.403(6) .
C8 C9 1.391(7) .
C8 H8 0.9300 .
C9 C10 1.386(7) .
C10 C11 1.380(6) .
C10 H10 0.9300 .
C11 C12 1.403(7) .
C13 C14 1.385(6) .
C13 C18 1.413(6) .
C14 C15 1.404(6) .
C14 H14 0.9300 .
C15 C16 1.390(6) .
C16 C17 1.395(6) .
C16 H16 0.9300 .
C17 C18 1.424(6) .
C19 C20 1.394(6) .
C19 C24 1.411(6) .
C20 C21 1.404(7) .
C20 H20 0.9300 .
C21 C22 1.387(7) .
C22 C23 1.390(7) .
C22 H22 0.9300 .
C23 C24 1.414(6) .
C25 C26 1.378(8) .
C25 H25 0.9300 .
C26 C27 1.368(8) .
C26 H26 0.9300 .
C27 C28 1.398(8) .
C27 H27 0.9300 .
C28 C29 1.384(7) .
C28 H28 0.9300 .
C29 C30 1.476(7) .
C30 C31 1.382(7) .
C31 C32 1.400(9) .
C31 H31 0.9300 .
C32 C33 1.344(10) .
C32 H32 0.9300 .
C33 C34 1.405(7) .
C33 H33 0.9300 .
C34 H34 0.9300 .
